data_8100660
loop_
_publ_author_name
'Kniep, R\"udiger'
'Koch, Dunja'
'Borrmann, Horst'

_publ_section_title
;
Crystal structure of aluminum catena-[monohydrogenborate-dihydrogenborate-
bis(monohydrogenphosphate)] monohydrate, Al[B~2~P~2~O~7~(OH)~5~]&#x00B7;H~2~O
;
_journal_issue 2
_journal_name_full 'Zeitschrift f\"ur Kristallographie - New Crystal Structures'
_journal_page_first 187
_journal_page_last 188
_journal_volume 217
_journal_year 2002
_chemical_formula_moiety 'Al [B2 P2 O7 (OH5]^.^H2O'
_chemical_formula_structural 'Al [B2 P2 O7 (OH5] . H2O'
_chemical_formula_sum 'Al B2 H7 O13 P2'
_chemical_formula_weight 162.80
_space_group_IT_number 15
_symmetry_cell_setting monoclinic
_symmetry_space_group_name_Hall '-C 2yc'
_symmetry_space_group_name_H-M 'C 1 2/c 1'
_cell_angle_alpha 90.00
_cell_angle_beta 99.03(3)
_cell_angle_gamma 90.00
_cell_formula_units_Z 4
_cell_length_a 18.994(4)
_cell_length_b 6.7040(13)
_cell_length_c 6.9100(14)
_cell_measurement_temperature 293(2)
_cell_volume 869.0(3)
_diffrn_ambient_temperature 293(2)
_exptl_crystal_density_diffrn 2.489
_cod_original_sg_symbol_H-M 'C 2/c'
_cod_original_formula_sum 'H7 Al1 B2 O13 P2'
_cod_database_code 8100660

loop_
_symmetry_equiv_pos_as_xyz
'x, y, z'
'-x, y, -z+1/2'
'x+1/2, y+1/2, z'
'-x+1/2, y+1/2, -z+1/2'
'-x, -y, -z'
'x, -y, z-1/2'
'-x+1/2, -y+1/2, -z'
'x+1/2, -y+1/2, z-1/2'

loop_
_atom_site_label
_atom_site_type_symbol
_atom_site_fract_x
_atom_site_fract_y
_atom_site_fract_z
_atom_site_U_iso_or_equiv
_atom_site_adp_type
_atom_site_occupancy
_atom_site_symmetry_multiplicity
_atom_site_calc_flag
_atom_site_refinement_flags
_atom_site_disorder_assembly
_atom_site_disorder_group
P1 P 0.33442(5) 0.12772(16) 0.91156(14) 0.0098(3) Uani 1 8 d . . .
Al1 Al 0.2500 0.2500 0.5000 0.0086(4) Uani 1 4 d S . .
O1 O 0.45437(15) 0.3308(5) 1.3599(4) 0.0146(6) Uani 1 8 d . . .
O2 O 0.37655(15) 0.2542(4) 1.0768(4) 0.0112(6) Uani 1 8 d . . .
O3 O 0.31178(15) 0.2702(4) 0.7448(4) 0.0113(6) Uani 1 8 d . . .
O4 O 0.38985(15) -0.0226(5) 0.8517(4) 0.0137(6) Uani 1 8 d . . .
O5 O 0.5000 0.7806(8) 1.2500 0.0272(11) Uani 1 4 d S . .
O6 O 0.17216(15) 0.1671(5) 0.6293(4) 0.0117(6) Uani 1 8 d . . .
O7 O 0.27451(15) 0.0145(4) 0.9800(4) 0.0117(6) Uani 1 8 d . . .
B1 B 0.3849(2) 0.2349(7) 1.2904(6) 0.0098(8) Uani 1 8 d . . .
H1 H 0.5000 0.32(2) 1.2500 0.10(4) Uiso 1 4 d S . .
H2 H 0.176(4) 0.059(13) 0.668(11) 0.04(2) Uiso 1 8 d . . .
H3 H 0.536(3) 0.870(10) 1.225(9) 0.035(17) Uiso 1 8 d . . .
H4 H 0.170(5) -0.118(16) 0.610(13) 0.11(3) Uiso 1 8 d . . .

loop_
_atom_site_aniso_label
_atom_site_aniso_U_11
_atom_site_aniso_U_22
_atom_site_aniso_U_33
_atom_site_aniso_U_23
_atom_site_aniso_U_13
_atom_site_aniso_U_12
P1 0.0109(5) 0.0100(5) 0.0086(5) -0.0002(4) 0.0018(3) -0.0010(4)
Al1 0.0108(8) 0.0083(8) 0.0067(7) 0.0005(6) 0.0020(6) 0.0003(6)
O1 0.0136(13) 0.0183(15) 0.0120(13) 0.0001(12) 0.0027(10) -0.0031(12)
O2 0.0136(13) 0.0119(14) 0.0075(12) 0.0003(10) 0.0003(10) -0.0029(11)
O3 0.0140(13) 0.0136(14) 0.0059(12) -0.0012(11) -0.0002(10) -0.0019(12)
O4 0.0126(13) 0.0110(14) 0.0184(14) -0.0005(11) 0.0051(11) -0.0012(11)
O5 0.021(2) 0.028(3) 0.034(3) 0.000 0.009(2) 0.000
O6 0.0118(13) 0.0113(15) 0.0137(14) 0.0020(11) 0.0071(10) -0.0004(12)
O7 0.0156(14) 0.0081(14) 0.0122(13) 0.0010(10) 0.0051(11) -0.0009(11)
B1 0.0109(19) 0.010(2) 0.0083(19) 0.0004(15) 0.0012(15) 0.0010(16)

loop_
_geom_bond_atom_site_label_1
_geom_bond_atom_site_label_2
_geom_bond_distance
_geom_bond_site_symmetry_2
_geom_bond_publ_flag
P1 O7 1.505(3) . ?
P1 O3 1.507(3) . ?
P1 O2 1.542(3) . ?
P1 O4 1.559(3) . ?
Al1 O7 1.844(3) 6 ?
Al1 O7 1.844(3) 4_556 ?
Al1 O3 1.906(3) . ?
Al1 O3 1.906(3) 7_556 ?
Al1 O6 1.926(3) 7_556 ?
Al1 O6 1.926(3) . ?
O1 B1 1.478(5) . ?
O2 B1 1.465(5) . ?
O4 B1 1.484(5) 6 ?
O6 B1 1.450(5) 7_557 ?
O7 Al1 1.844(3) 4_546 ?
B1 O6 1.450(5) 7_557 ?
B1 O4 1.484(5) 6_556 ?
